data_1520882
loop_
_publ_author_name
'Boulahya, K.'
'Parras, M.'
'Gonzalez-Calbet, J.M.'
'Vegas, A.'

_publ_section_title
;
 A new orthorhombic Ba8 Co7 O21 phase: polymorphism in the (Ba3 Co2
 O6)alpha (Ba3 Co3 O9)-beta system
;
_journal_name_full 'Journal of Solid State Chemistry'
_journal_page_first 77
_journal_page_last 84
_journal_volume 151
_journal_year 2000
_chemical_formula_sum 'Ba8 Co7 O21'
_space_group_IT_number 43
_symmetry_space_group_name_Hall 'F -2d -2d'
_symmetry_space_group_name_H-M 'F d 2 d'
_cell_angle_alpha 90
_cell_angle_beta 90
_cell_angle_gamma 90
_cell_formula_units_Z 8
_cell_length_a 11.48
_cell_length_b 19.89
_cell_length_c 17.46
_cell_volume 3986.768
_citation_journal_id_ASTM JSSCBI
_cod_data_source_file Boulahya_JSSCBI_2000_1886.cif
_cod_data_source_block Ba8Co7O21
_cod_original_cell_volume 3986.767
_cod_original_sg_symbol_Hall 'F 2 -2d (y,z,x)'
_cod_database_code 1520882

loop_
_symmetry_equiv_pos_as_xyz
x,y,z
-x,y,-z
x+1/4,y+1/4,-z+1/4
-x+3/4,y+1/4,z+3/4
x+1/2,y+1/2,z
-x+1/2,y+1/2,-z
x+3/4,y+3/4,-z+1/4
-x+5/4,y+3/4,z+3/4
x,y+1/2,z+1/2
-x,y+1/2,-z+1/2
x+1/4,y+3/4,-z+3/4
-x+3/4,y+3/4,z+5/4
x+1/2,y,z+1/2
-x+1/2,y,-z+1/2
x+3/4,y+1/4,-z+3/4
-x+5/4,y+1/4,z+5/4

loop_
_atom_site_label
_atom_site_type_symbol
_atom_site_fract_x
_atom_site_fract_y
_atom_site_fract_z
_atom_site_occupancy
_atom_site_U_iso_or_equiv
O11 O-2 0.625 0.4375 0.125 1 0.0
O7 O-2 0.375 0.3125 0 1 0.0
O9 O-2 0.375 0.1875 0.125 1 0.0
Co2 Co+4 0 0 0.1875 1 0.0
O4 O-2 0 0.5625 0.125 1 0.0
Ba3 Ba+2 0.25 0.4375 0 1 0.0
O1 O-2 0 0.0625 0.125 1 0.0
Co3 Co+4 0 0 0.3125 1 0.0
Co1 Co+2 0 0 0 1 0.0
Ba2 Ba+2 0 0.6875 0 1 0.0
O6 O-2 0.125 0.3125 0 1 0.0
Ba5 Ba+2 0.75 0.0625 0.125 1 0.0
O2 O-2 0 0.4375 0 1 0.0
Co4 Co+4 0 0 0.4375 1 0.0
Ba4 Ba+2 0.25 0.0625 0.125 1 0.0
O10 O-2 0.125 0.4375 0.125 1 0.0
Ba1 Ba+2 0 0.1875 0 1 0.0
O3 O-2 0 0.4375 0.25 1 0.0
O8 O-2 0.125 0.1875 0.125 1 0.0
O5 O-2 0.375 0.0625 0 1 0.0
